data_7221172
loop_
_publ_author_name
'Puselj, M.'
'Ban, Z.'
'Drasner, A.'

_publ_section_title
;
 On the crystal structure of Hg Zn3
;
_journal_name_full
;
Zeitschrift fuer Naturforschung, Teil B. Anorganische Chemie, Organische 
Chemie (33,1978-41,1986)
;
_journal_page_first 557
_journal_page_last 559
_journal_volume 37
_journal_year 1982
_chemical_formula_sum 'Hg Zn3'
_chemical_name_systematic '(Hg Zn3)'
_space_group_IT_number 63
_symmetry_space_group_name_Hall '-C 2c 2'
_symmetry_space_group_name_H-M 'C m c m'
_cell_angle_alpha 90
_cell_angle_beta 90
_cell_angle_gamma 90
_cell_formula_units_Z 1
_cell_length_a 2.708
_cell_length_b 4.696
_cell_length_c 5.471
_cell_volume 69.573
_citation_journal_id_ASTM ZNBAD2
_cod_data_source_file Puselj_ZNBAD2_1982_690.cif
_cod_data_source_block Hg1Zn3
_cod_original_cell_volume 69.57344
_cod_original_formula_sum 'Hg1 Zn3'
_cod_database_code 7221172

loop_
_symmetry_equiv_pos_as_xyz
x,y,z
-x,-y,z+1/2
x,-y,-z
-x,y,-z+1/2
-x,-y,-z
x,y,-z-1/2
-x,y,z
x,-y,z-1/2
x+1/2,y+1/2,z
-x+1/2,-y+1/2,z+1/2
x+1/2,-y+1/2,-z
-x+1/2,y+1/2,-z+1/2
-x+1/2,-y+1/2,-z
x+1/2,y+1/2,-z-1/2
-x+1/2,y+1/2,z
x+1/2,-y+1/2,z-1/2

loop_
_atom_site_label
_atom_site_type_symbol
_atom_site_fract_x
_atom_site_fract_y
_atom_site_fract_z
_atom_site_occupancy
_atom_site_U_iso_or_equiv
Hg1 Hg 0 0.357 0.25 0.25 0.0
Zn1 Zn 0 0.357 0.25 0.75 0.0
